data_1574835
loop_
_publ_author_name
'Nguyen, Tri Minh'
'Tawfik, Sherif Abdulkader'
'Tran, Truyen'
'Gupta, Sunil'
'Rana, Santu'
'Venkatesh, Svetha'

_publ_section_title
;
 The search for superionic solid-state electrolytes using a
 physics-informed generative model.
;
_journal_issue 17
_journal_name_full 'Materials horizons'
_journal_page_first 6945
_journal_page_last 6955
_journal_paper_doi 10.1039/d5mh00767d
_journal_volume 12
_journal_year 2025
_chemical_formula_structural Na2IBr
_chemical_formula_sum 'Br2 I2 Na4'
_space_group_IT_number 1
_space_group_name_Hall 'P 1'
_space_group_name_H-M_alt 'P 1'
_symmetry_Int_Tables_number 1
_symmetry_space_group_name_H-M 'P 1'
_audit_update_record
;
2025-04-08 deposited with the CCDC.	2025-06-06 downloaded from the CCDC.
;
_cell_angle_alpha 89.99999781
_cell_angle_beta 89.99972671
_cell_angle_gamma 90.00000074
_cell_formula_units_Z 2
_cell_length_a 7.27854968
_cell_length_b 4.46368470
_cell_length_c 7.52581834
_cell_volume 244.507
_cod_data_source_file d5mh00767d3.cif
_cod_data_source_block Na2IBr
_cod_depositor_comments 'Adding full bibliography for 1574820--1574854.cif.'
_cod_original_cell_volume 244.50744754
_cod_original_formula_sum 'Na4 I2 Br2'
_cod_database_code 1574835

loop_
_symmetry_equiv_pos_site_id
_symmetry_equiv_pos_as_xyz
1 'x, y, z'

loop_
_atom_site_type_symbol
_atom_site_label
_atom_site_symmetry_multiplicity
_atom_site_fract_x
_atom_site_fract_y
_atom_site_fract_z
_atom_site_occupancy
Na Na0 1 0.53302293 -0.00000002 0.74362627 1
Na Na1 1 -0.00175687 0.50000002 0.75634089 1
Na Na2 1 0.53301536 0.00000002 0.25637572 1
Na Na3 1 -0.00176296 0.49999999 0.24366266 1
I I4 1 0.17385569 -0.00000000 0.49999720 1
I I5 1 0.35700114 0.50000000 -0.00000283 1
Br Br6 1 0.68090565 0.50000000 0.50000084 1
Br Br7 1 -0.14928094 -0.00000000 -0.00000075 1
